data_4132107
loop_
_publ_author_name
'Lewis, James E. M.'
'Modicom, Florian'
'Goldup, Stephen M.'

_publ_section_title
;
 Efficient Multicomponent Active Template Synthesis of Catenanes.
;
_journal_issue 14
_journal_name_full 'Journal of the American Chemical Society'
_journal_page_first 4787
_journal_page_last 4791
_journal_paper_doi 10.1021/jacs.8b01602
_journal_volume 140
_journal_year 2018
_chemical_formula_sum 'C67 H62 Cl6 N16 O4'
_chemical_formula_weight 1368.02
_space_group_crystal_system monoclinic
_space_group_IT_number 14
_space_group_name_Hall '-P 2ybc'
_space_group_name_H-M_alt 'P 1 21/c 1'
_atom_sites_solution_hydrogens geom
_audit_creation_method SHELXL-2014/7
_cell_angle_alpha 90
_cell_angle_beta 100.792(4)
_cell_angle_gamma 90
_cell_formula_units_Z 4
_cell_length_a 16.0021(6)
_cell_length_b 20.8606(6)
_cell_length_c 20.1134(7)
_cell_measurement_reflns_used 10496
_cell_measurement_temperature 100(2)
_cell_measurement_theta_max 24.1140
_cell_measurement_theta_min 2.9500
_cell_volume 6595.4(4)
_computing_structure_refinement 'SHELXL-2014/7 (Sheldrick, 2014)'
_diffrn_ambient_temperature 100(2)
_diffrn_measured_fraction_theta_full 0.998
_diffrn_measured_fraction_theta_max 0.999
_diffrn_measurement_device_type 'XtaLAB AFC12 (RCD3): Kappa single'
_diffrn_radiation_type MoK\a
_diffrn_radiation_wavelength 0.71073
_diffrn_reflns_av_R_equivalents 0.0678
_diffrn_reflns_av_unetI/netI 0.0699
_diffrn_reflns_Laue_measured_fraction_full 0.998
_diffrn_reflns_Laue_measured_fraction_max 0.999
_diffrn_reflns_limit_h_max 20
_diffrn_reflns_limit_h_min -19
_diffrn_reflns_limit_k_max 26
_diffrn_reflns_limit_k_min -26
_diffrn_reflns_limit_l_max 25
_diffrn_reflns_limit_l_min -23
_diffrn_reflns_number 62999
_diffrn_reflns_point_group_measured_fraction_full 0.998
_diffrn_reflns_point_group_measured_fraction_max 0.999
_diffrn_reflns_theta_full 25.242
_diffrn_reflns_theta_max 26.372
_diffrn_reflns_theta_min 2.957
_exptl_absorpt_coefficient_mu 0.323
_exptl_absorpt_correction_T_max 1.00000
_exptl_absorpt_correction_T_min 0.81046
_exptl_absorpt_correction_type multi-scan
_exptl_absorpt_process_details
;
CrysAlisPro 1.171.39.28e (Rigaku Oxford Diffraction, 2015)
Empirical absorption correction using spherical harmonics,
 implemented in SCALE3 ABSPACK scaling algorithm.
;
_exptl_crystal_colour colourless
_exptl_crystal_density_diffrn 1.378
_exptl_crystal_description needle
_exptl_crystal_F_000 2840
_exptl_crystal_size_max 0.050
_exptl_crystal_size_mid 0.020
_exptl_crystal_size_min 0.020
_refine_diff_density_max 1.517
_refine_diff_density_min -0.879
_refine_diff_density_rms 0.110
_refine_ls_extinction_method none
_refine_ls_goodness_of_fit_ref 1.068
_refine_ls_hydrogen_treatment constr
_refine_ls_matrix_type full
_refine_ls_number_parameters 838
_refine_ls_number_reflns 13449
_refine_ls_number_restraints 0
_refine_ls_restrained_S_all 1.068
_refine_ls_R_factor_all 0.1597
_refine_ls_R_factor_gt 0.1127
_refine_ls_shift/su_max 0.001
_refine_ls_shift/su_mean 0.000
_refine_ls_structure_factor_coef Fsqd
_refine_ls_weighting_details 'w=1/[\s^2^(Fo^2^)+(0.1384P)^2^+23.6667P] where P=(Fo^2^+2Fc^2^)/3'
_refine_ls_weighting_scheme calc
_refine_ls_wR_factor_gt 0.2785
_refine_ls_wR_factor_ref 0.3109
_reflns_Friedel_coverage 0.000
_reflns_number_gt 8932
_reflns_number_total 13449
_reflns_threshold_expression 'I > 2\s(I)'
_cod_data_source_file ja8b01602_si_005.cif
_cod_data_source_block shelx
_cod_original_sg_symbol_H-M 'P 21/c'
_cod_database_code 4132107
_shelx_shelxl_version_number 2014/7
_shelx_space_group_comment
;
The symmetry employed for this shelxl refinement is uniquely defined
by the following loop, which should always be used as a source of
symmetry information in preference to the above space-group names.
They are only intended as comments.
;
_shelx_estimated_absorpt_t_min 0.984
_shelx_estimated_absorpt_t_max 0.994

loop_
_space_group_symop_operation_xyz
'x, y, z'
'-x, y+1/2, -z+1/2'
'-x, -y, -z'
'x, -y-1/2, z-1/2'

loop_
_atom_site_label
_atom_site_type_symbol
_atom_site_fract_x
_atom_site_fract_y
_atom_site_fract_z
_atom_site_U_iso_or_equiv
_atom_site_adp_type
_atom_site_occupancy
_atom_site_site_symmetry_order
_atom_site_calc_flag
_atom_site_refinement_flags_posn
_atom_site_refinement_flags_adp
C1 C 0.1117(3) 0.6813(2) 0.2491(3) 0.0247(11) Uani 1 1 d . .
C2 C 0.0324(3) 0.6545(3) 0.2240(3) 0.0281(12) Uani 1 1 d . .
H2 H 0.0282 0.6130 0.2068 0.034 Uiso 1 1 calc R U
C3 C -0.0402(4) 0.6901(3) 0.2250(3) 0.0320(12) Uani 1 1 d . .
H3 H -0.0937 0.6733 0.2078 0.038 Uiso 1 1 calc R U
C4 C -0.0318(3) 0.7520(3) 0.2521(3) 0.0285(12) Uani 1 1 d . .
H4 H -0.0794 0.7770 0.2538 0.034 Uiso 1 1 calc R U
C5 C 0.0497(3) 0.7751(2) 0.2767(2) 0.0247(11) Uani 1 1 d . .
C6 C 0.0650(3) 0.8402(2) 0.3098(3) 0.0305(12) Uani 1 1 d . .
H6A H 0.0895 0.8342 0.3572 0.037 Uiso 1 1 calc R U
H6B H 0.1064 0.8630 0.2891 0.037 Uiso 1 1 calc R U
C7 C -0.0320(3) 0.9128(2) 0.2418(3) 0.0281(11) Uani 1 1 d . .
H7A H -0.0839 0.9368 0.2420 0.034 Uiso 1 1 calc R U
H7B H -0.0434 0.8819 0.2052 0.034 Uiso 1 1 calc R U
C8 C 0.0366(3) 0.9585(3) 0.2286(3) 0.0256(11) Uani 1 1 d . .
C9 C 0.0756(4) 1.0009(2) 0.2795(3) 0.0289(12) Uani 1 1 d . .
H9 H 0.0554 1.0036 0.3198 0.035 Uiso 1 1 calc R U
C10 C 0.1430(4) 1.0382(2) 0.2701(3) 0.0275(12) Uani 1 1 d . .
H10 H 0.1685 1.0657 0.3044 0.033 Uiso 1 1 calc R U
C11 C 0.1733(3) 1.0353(2) 0.2100(3) 0.0259(11) Uani 1 1 d . .
C12 C 0.1338(3) 0.9968(3) 0.1579(3) 0.0293(12) Uani 1 1 d . .
H12 H 0.1515 0.9968 0.1164 0.035 Uiso 1 1 calc R U
C13 C 0.0663(3) 0.9575(3) 0.1685(3) 0.0281(12) Uani 1 1 d . .
H13 H 0.0410 0.9300 0.1342 0.034 Uiso 1 1 calc R U
C14 C 0.2900(4) 1.0589(3) 0.1539(3) 0.0342(13) Uani 1 1 d . .
H14A H 0.2612 1.0770 0.1113 0.041 Uiso 1 1 calc R U
H14B H 0.2940 1.0128 0.1485 0.041 Uiso 1 1 calc R U
C15 C 0.3784(4) 1.0877(3) 0.1739(4) 0.0469(17) Uani 1 1 d . .
H15A H 0.4059 1.0695 0.2168 0.056 Uiso 1 1 calc R U
H15B H 0.3731 1.1335 0.1802 0.056 Uiso 1 1 calc R U
C16 C 0.4340(4) 1.0760(3) 0.1215(4) 0.0545(19) Uani 1 1 d . .
H16A H 0.4884 1.0969 0.1366 0.065 Uiso 1 1 calc R U
H16B H 0.4074 1.0961 0.0793 0.065 Uiso 1 1 calc R U
C17 C 0.4502(4) 1.0057(3) 0.1076(4) 0.0487(17) Uani 1 1 d . .
H17A H 0.3966 0.9841 0.0915 0.058 Uiso 1 1 calc R U
H17B H 0.4847 1.0025 0.0729 0.058 Uiso 1 1 calc R U
C18 C 0.5026(3) 0.9102(3) 0.1677(3) 0.0379(14) Uani 1 1 d . .
C19 C 0.4828(3) 0.8716(3) 0.1101(3) 0.0406(15) Uani 1 1 d . .
H19 H 0.4647 0.8900 0.0677 0.049 Uiso 1 1 calc R U
C20 C 0.4903(4) 0.8060(3) 0.1165(3) 0.0401(14) Uani 1 1 d . .
H20 H 0.4770 0.7806 0.0780 0.048 Uiso 1 1 calc R U
C21 C 0.5171(4) 0.7770(3) 0.1784(4) 0.0421(15) Uani 1 1 d . .
C22 C 0.5393(4) 0.8157(3) 0.2349(4) 0.0463(17) Uani 1 1 d . .
H22 H 0.5594 0.7969 0.2768 0.056 Uiso 1 1 calc R U
C23 C 0.5323(4) 0.8818(3) 0.2303(3) 0.0414(15) Uani 1 1 d . .
H23 H 0.5474 0.9070 0.2688 0.050 Uiso 1 1 calc R U
C24 C 0.5233(4) 0.7042(3) 0.1841(4) 0.0517(18) Uani 1 1 d . .
H24A H 0.5230 0.6864 0.1396 0.062 Uiso 1 1 calc R U
H24B H 0.5770 0.6930 0.2127 0.062 Uiso 1 1 calc R U
C25 C 0.3798(5) 0.6735(4) 0.1714(4) 0.0560(19) Uani 1 1 d . .
H25A H 0.3830 0.6492 0.1309 0.067 Uiso 1 1 calc R U
H25B H 0.3601 0.7164 0.1582 0.067 Uiso 1 1 calc R U
C26 C 0.3185(5) 0.6411(3) 0.2107(4) 0.0536(18) Uani 1 1 d . .
C27 C 0.3365(4) 0.5794(3) 0.2422(4) 0.058(2) Uani 1 1 d . .
H27 H 0.3892 0.5601 0.2439 0.069 Uiso 1 1 calc R U
C28 C 0.2747(4) 0.5498(3) 0.2696(3) 0.0365(14) Uani 1 1 d . .
H28 H 0.2832 0.5086 0.2874 0.044 Uiso 1 1 calc R U
C29 C 0.1997(4) 0.5817(2) 0.2705(3) 0.0324(13) Uani 1 1 d . .
H29 H 0.1555 0.5614 0.2862 0.039 Uiso 1 1 calc R U
C30 C 0.1908(4) 0.6441(2) 0.2480(3) 0.0307(12) Uani 1 1 d . .
C31 C 0.9655(4) 0.5989(3) 0.0620(3) 0.0322(13) Uani 1 1 d . .
C32 C 0.8758(4) 0.5869(3) 0.0617(3) 0.0344(13) Uani 1 1 d . .
C33 C 0.8326(4) 0.5300(3) 0.0578(3) 0.0317(13) Uani 1 1 d . .
H33 H 0.8551 0.4891 0.0559 0.038 Uiso 1 1 calc R U
C34 C 0.6768(4) 0.5037(3) 0.0499(3) 0.0376(14) Uani 1 1 d . .
H34A H 0.6723 0.4790 0.0085 0.045 Uiso 1 1 calc R U
H34B H 0.6263 0.5302 0.0460 0.045 Uiso 1 1 calc R U
C35 C 0.6807(3) 0.4586(3) 0.1089(3) 0.0318(12) Uani 1 1 d . .
C36 C 0.7130(4) 0.3973(3) 0.1064(3) 0.0361(13) Uani 1 1 d . .
H36 H 0.7318 0.3839 0.0676 0.043 Uiso 1 1 calc R U
C37 C 0.7181(3) 0.3556(3) 0.1604(3) 0.0324(12) Uani 1 1 d . .
H37 H 0.7403 0.3147 0.1578 0.039 Uiso 1 1 calc R U
C38 C 0.6900(3) 0.3748(2) 0.2186(3) 0.0262(11) Uani 1 1 d . .
C39 C 0.6560(3) 0.4360(2) 0.2213(3) 0.0291(12) Uani 1 1 d . .
H39 H 0.6356 0.4489 0.2595 0.035 Uiso 1 1 calc R U
C40 C 0.6526(4) 0.4777(3) 0.1668(3) 0.0322(12) Uani 1 1 d . .
H40 H 0.6313 0.5190 0.1694 0.039 Uiso 1 1 calc R U
C41 C 0.6916(3) 0.3272(3) 0.2761(3) 0.0296(12) Uani 1 1 d . .
H41A H 0.6340 0.3214 0.2837 0.036 Uiso 1 1 calc R U
H41B H 0.7111 0.2862 0.2623 0.036 Uiso 1 1 calc R U
C42 C 0.8243(3) 0.3256(2) 0.3682(3) 0.0231(11) Uani 1 1 d . .
H42 H 0.8585 0.2972 0.3497 0.028 Uiso 1 1 calc R U
C43 C 0.8429(3) 0.3557(2) 0.4300(3) 0.0244(11) Uani 1 1 d . .
C44 C 0.9187(3) 0.3538(2) 0.4844(3) 0.0249(11) Uani 1 1 d . .
C45 C 0.9137(4) 0.3747(3) 0.5496(3) 0.0343(13) Uani 1 1 d . .
H45 H 0.8622 0.3882 0.5598 0.041 Uiso 1 1 calc R U
C46 C 0.9870(4) 0.3748(3) 0.5986(3) 0.0384(14) Uani 1 1 d . .
H46 H 0.9856 0.3892 0.6421 0.046 Uiso 1 1 calc R U
C47 C 1.0619(4) 0.3535(3) 0.5822(3) 0.0314(12) Uani 1 1 d . .
H47 H 1.1116 0.3520 0.6147 0.038 Uiso 1 1 calc R U
C48 C 1.0615(3) 0.3341(2) 0.5158(2) 0.0232(11) Uani 1 1 d . .
C49 C 1.1422(3) 0.3146(2) 0.4958(2) 0.0224(10) Uani 1 1 d . .
C50 C 1.1594(3) 0.2920(2) 0.4362(3) 0.0250(11) Uani 1 1 d . .
H50 H 1.1205 0.2831 0.3968 0.030 Uiso 1 1 calc R U
C51 C 1.2987(3) 0.2577(3) 0.4022(3) 0.0319(12) Uani 1 1 d . .
H51A H 1.2969 0.2113 0.4048 0.038 Uiso 1 1 calc R U
H51B H 1.3569 0.2712 0.4183 0.038 Uiso 1 1 calc R U
C52 C 1.2713(3) 0.2783(3) 0.3289(3) 0.0260(11) Uani 1 1 d . .
C53 C 1.2620(3) 0.3423(3) 0.3108(3) 0.0286(12) Uani 1 1 d . .
H53 H 1.2686 0.3735 0.3445 0.034 Uiso 1 1 calc R U
C54 C 1.2433(3) 0.3607(2) 0.2441(3) 0.0274(11) Uani 1 1 d . .
H54 H 1.2370 0.4040 0.2334 0.033 Uiso 1 1 calc R U
C55 C 1.2337(3) 0.3154(3) 0.1924(3) 0.0288(12) Uani 1 1 d . .
C56 C 1.2418(3) 0.2509(3) 0.2095(3) 0.0276(12) Uani 1 1 d . .
H56 H 1.2348 0.2200 0.1756 0.033 Uiso 1 1 calc R U
C57 C 1.2601(3) 0.2324(3) 0.2769(3) 0.0307(12) Uani 1 1 d . .
H57 H 1.2650 0.1890 0.2878 0.037 Uiso 1 1 calc R U
C58 C 1.2148(4) 0.3344(3) 0.1185(3) 0.0366(13) Uani 1 1 d . .
H58A H 1.2614 0.3203 0.0974 0.044 Uiso 1 1 calc R U
H58B H 1.1639 0.3122 0.0964 0.044 Uiso 1 1 calc R U
C59 C 1.1315(4) 0.4379(3) 0.1040(3) 0.0292(12) Uani 1 1 d . .
H59 H 1.0775 0.4232 0.1073 0.035 Uiso 1 1 calc R U
C60 C 1.1558(4) 0.5002(3) 0.0945(3) 0.0331(13) Uani 1 1 d . .
C61 C 1.1028(4) 0.5575(3) 0.0795(3) 0.0319(13) Uani 1 1 d . .
C62 C 1.1361(4) 0.6171(3) 0.0645(3) 0.0389(14) Uani 1 1 d . .
H62 H 1.1941 0.6220 0.0655 0.047 Uiso 1 1 calc R U
C63 C 1.0811(5) 0.6680(3) 0.0481(3) 0.0418(15) Uani 1 1 d . .
H63 H 1.1019 0.7078 0.0383 0.050 Uiso 1 1 calc R U
C64 C 0.9954(4) 0.6598(3) 0.0464(3) 0.0362(14) Uani 1 1 d . .
H64 H 0.9578 0.6937 0.0352 0.043 Uiso 1 1 calc R U
N1 N 0.1207(3) 0.74146(19) 0.2748(2) 0.0255(9) Uani 1 1 d . .
N2 N 0.2477(3) 0.6734(2) 0.2161(3) 0.0532(16) Uani 1 1 d . .
N5 N 1.0191(3) 0.5488(2) 0.0780(2) 0.0299(10) Uani 1 1 d . .
N6 N 0.8187(3) 0.6346(2) 0.0636(3) 0.0401(12) Uani 1 1 d . .
N7 N 0.7430(4) 0.6094(2) 0.0611(3) 0.0434(13) Uani 1 1 d . .
N8 N 0.7520(3) 0.5450(2) 0.0575(2) 0.0365(11) Uani 1 1 d . .
N9 N 0.7461(3) 0.3460(2) 0.3404(2) 0.0249(9) Uani 1 1 d . .
N10 N 0.7159(3) 0.3872(2) 0.3819(2) 0.0292(10) Uani 1 1 d . .
N11 N 0.7744(3) 0.3931(2) 0.4368(2) 0.0287(10) Uani 1 1 d . .
N12 N 0.9918(3) 0.33362(19) 0.4669(2) 0.0235(9) Uani 1 1 d . .
N13 N 1.2181(3) 0.3207(2) 0.5402(2) 0.0308(10) Uani 1 1 d . .
N14 N 1.2797(3) 0.3027(2) 0.5094(2) 0.0312(10) Uani 1 1 d . .
N15 N 1.2436(3) 0.2853(2) 0.4464(2) 0.0267(10) Uani 1 1 d . .
N16 N 1.2027(3) 0.4030(2) 0.1076(2) 0.0356(11) Uani 1 1 d . .
N17 N 1.2704(3) 0.4417(3) 0.1025(3) 0.0435(13) Uani 1 1 d . .
N18 N 1.2409(3) 0.5004(3) 0.0940(3) 0.0404(12) Uani 1 1 d . .
O1 O -0.0094(2) 0.87896(17) 0.30476(18) 0.0298(8) Uani 1 1 d . .
O2 O 0.2433(2) 1.07321(17) 0.20652(19) 0.0322(9) Uani 1 1 d . .
O3 O 0.4931(3) 0.9762(2) 0.1684(2) 0.0449(11) Uani 1 1 d . .
O4 O 0.4557(3) 0.6760(2) 0.2114(3) 0.0610(14) Uani 1 1 d . .
Cl92 Cl 0.84567(11) 0.53092(8) 0.59002(9) 0.0479(4) Uani 1 1 d . .
Cl90 Cl 0.42639(14) 0.20378(11) 0.56551(12) 0.0725(6) Uani 1 1 d . .
Cl91 Cl 0.51173(13) 0.11201(13) 0.49288(11) 0.0742(6) Uani 1 1 d . .
Cl93 Cl 0.66468(14) 0.50340(16) 0.56370(11) 0.0923(9) Uani 1 1 d . .
Cl95 Cl 0.72544(16) 0.24663(10) 0.50685(12) 0.0749(6) Uani 1 1 d . .
Cl94 Cl 0.61225(19) 0.30239(14) 0.5874(2) 0.1174(12) Uani 1 1 d . .
C92 C 0.7521(5) 0.5244(3) 0.5281(3) 0.0490(17) Uani 1 1 d . .
H92A H 0.7410 0.5650 0.5047 0.059 Uiso 1 1 calc R U
H92B H 0.7604 0.4922 0.4951 0.059 Uiso 1 1 calc R U
C94 C 0.7097(6) 0.3073(4) 0.5652(5) 0.075(2) Uani 1 1 d . .
H94A H 0.7534 0.3037 0.6055 0.089 Uiso 1 1 calc R U
H94B H 0.7155 0.3490 0.5452 0.089 Uiso 1 1 calc R U
C90 C 0.4782(6) 0.1294(4) 0.5701(4) 0.067(2) Uani 1 1 d . .
H90A H 0.4399 0.0961 0.5798 0.081 Uiso 1 1 calc R U
H90B H 0.5272 0.1301 0.6068 0.081 Uiso 1 1 calc R U

loop_
_atom_site_aniso_label
_atom_site_aniso_U_11
_atom_site_aniso_U_22
_atom_site_aniso_U_33
_atom_site_aniso_U_23
_atom_site_aniso_U_13
_atom_site_aniso_U_12
C1 0.027(3) 0.024(3) 0.026(3) 0.005(2) 0.014(2) -0.001(2)
C2 0.036(3) 0.026(3) 0.025(3) -0.001(2) 0.011(2) 0.000(2)
C3 0.027(3) 0.032(3) 0.036(3) 0.000(2) 0.007(2) -0.007(2)
C4 0.024(3) 0.030(3) 0.034(3) 0.004(2) 0.011(2) 0.006(2)
C5 0.029(3) 0.022(2) 0.026(3) 0.004(2) 0.010(2) 0.003(2)
C6 0.027(3) 0.025(3) 0.041(3) -0.001(2) 0.007(2) 0.000(2)
C7 0.026(3) 0.024(3) 0.035(3) 0.001(2) 0.009(2) 0.003(2)
C8 0.019(3) 0.030(3) 0.028(3) 0.002(2) 0.006(2) 0.008(2)
C9 0.040(3) 0.021(3) 0.027(3) -0.001(2) 0.010(2) 0.009(2)
C10 0.038(3) 0.016(2) 0.029(3) -0.003(2) 0.006(2) 0.000(2)
C11 0.022(3) 0.017(2) 0.038(3) 0.005(2) 0.005(2) 0.007(2)
C12 0.030(3) 0.033(3) 0.027(3) 0.004(2) 0.009(2) 0.005(2)
C13 0.022(3) 0.032(3) 0.029(3) -0.004(2) 0.001(2) 0.004(2)
C14 0.034(3) 0.024(3) 0.046(3) 0.008(2) 0.014(3) 0.004(2)
C15 0.038(4) 0.027(3) 0.078(5) 0.005(3) 0.018(3) -0.004(3)
C16 0.042(4) 0.033(3) 0.094(6) 0.022(4) 0.028(4) 0.002(3)
C17 0.035(4) 0.050(4) 0.067(4) 0.022(3) 0.025(3) 0.005(3)
C18 0.017(3) 0.037(3) 0.064(4) 0.003(3) 0.016(3) -0.001(2)
C19 0.017(3) 0.046(4) 0.060(4) 0.013(3) 0.010(3) 0.006(3)
C20 0.022(3) 0.044(4) 0.057(4) -0.003(3) 0.013(3) 0.002(3)
C21 0.017(3) 0.042(3) 0.069(4) 0.005(3) 0.012(3) 0.006(2)
C22 0.019(3) 0.061(4) 0.059(4) 0.024(4) 0.006(3) 0.011(3)
C23 0.021(3) 0.048(4) 0.055(4) 0.004(3) 0.006(3) 0.005(3)
C24 0.026(3) 0.046(4) 0.085(5) 0.010(4) 0.014(3) 0.000(3)
C25 0.054(5) 0.051(4) 0.068(5) -0.005(4) 0.025(4) 0.009(3)
C26 0.047(4) 0.039(4) 0.075(5) -0.008(3) 0.014(4) 0.001(3)
C27 0.034(4) 0.024(3) 0.118(7) -0.009(4) 0.024(4) 0.003(3)
C28 0.044(4) 0.023(3) 0.038(3) -0.006(2) 0.000(3) 0.007(3)
C29 0.040(3) 0.021(3) 0.039(3) 0.003(2) 0.011(3) -0.004(2)
C30 0.031(3) 0.020(3) 0.044(3) -0.001(2) 0.015(3) -0.005(2)
C31 0.053(4) 0.025(3) 0.019(2) 0.000(2) 0.007(2) -0.002(3)
C32 0.053(4) 0.029(3) 0.023(3) 0.002(2) 0.010(3) -0.006(3)
C33 0.049(4) 0.025(3) 0.021(3) 0.003(2) 0.008(2) -0.002(3)
C34 0.038(3) 0.041(3) 0.031(3) 0.004(3) -0.001(3) -0.007(3)
C35 0.026(3) 0.032(3) 0.034(3) 0.001(2) -0.004(2) -0.006(2)
C36 0.034(3) 0.041(3) 0.034(3) -0.004(3) 0.007(3) -0.004(3)
C37 0.026(3) 0.028(3) 0.043(3) -0.005(2) 0.006(2) -0.004(2)
C38 0.017(3) 0.026(3) 0.032(3) 0.002(2) -0.002(2) -0.005(2)
C39 0.030(3) 0.024(3) 0.033(3) -0.003(2) 0.004(2) -0.004(2)
C40 0.032(3) 0.023(3) 0.038(3) -0.004(2) -0.002(2) -0.003(2)
C41 0.022(3) 0.025(3) 0.042(3) 0.001(2) 0.005(2) -0.005(2)
C42 0.022(3) 0.016(2) 0.034(3) 0.005(2) 0.013(2) 0.0029(19)
C43 0.026(3) 0.025(3) 0.027(3) 0.003(2) 0.015(2) 0.000(2)
C44 0.029(3) 0.020(2) 0.028(3) 0.000(2) 0.011(2) 0.004(2)
C45 0.036(3) 0.039(3) 0.029(3) 0.001(2) 0.011(2) 0.013(3)
C46 0.045(4) 0.044(3) 0.027(3) -0.003(3) 0.010(3) 0.012(3)
C47 0.038(3) 0.034(3) 0.022(3) 0.001(2) 0.005(2) 0.007(2)
C48 0.027(3) 0.019(2) 0.024(2) -0.001(2) 0.005(2) 0.001(2)
C49 0.029(3) 0.013(2) 0.025(2) 0.0007(19) 0.004(2) 0.000(2)
C50 0.021(3) 0.028(3) 0.027(3) -0.002(2) 0.006(2) 0.001(2)
C51 0.020(3) 0.037(3) 0.041(3) 0.000(3) 0.011(2) 0.006(2)
C52 0.014(2) 0.033(3) 0.032(3) -0.003(2) 0.008(2) 0.002(2)
C53 0.028(3) 0.026(3) 0.033(3) -0.010(2) 0.008(2) 0.000(2)
C54 0.025(3) 0.022(3) 0.038(3) -0.006(2) 0.011(2) 0.002(2)
C55 0.020(3) 0.033(3) 0.035(3) -0.005(2) 0.010(2) -0.001(2)
C56 0.018(3) 0.031(3) 0.037(3) -0.013(2) 0.011(2) -0.001(2)
C57 0.014(3) 0.025(3) 0.054(4) -0.007(3) 0.010(2) 0.001(2)
C58 0.039(3) 0.039(3) 0.034(3) -0.012(3) 0.012(3) 0.005(3)
C59 0.037(3) 0.027(3) 0.028(3) -0.003(2) 0.018(2) -0.007(2)
C60 0.041(3) 0.039(3) 0.023(3) -0.006(2) 0.014(2) -0.009(3)
C61 0.049(4) 0.030(3) 0.020(2) -0.006(2) 0.015(2) -0.008(3)
C62 0.043(4) 0.044(4) 0.036(3) -0.009(3) 0.021(3) -0.019(3)
C63 0.072(5) 0.024(3) 0.034(3) -0.002(2) 0.023(3) -0.004(3)
C64 0.056(4) 0.027(3) 0.030(3) 0.002(2) 0.020(3) -0.006(3)
N1 0.024(2) 0.021(2) 0.035(2) 0.0037(18) 0.0127(19) -0.0009(17)
N2 0.037(3) 0.031(3) 0.100(5) 0.001(3) 0.034(3) 0.007(2)
N5 0.044(3) 0.032(2) 0.017(2) -0.0034(18) 0.0142(19) -0.009(2)
N6 0.044(3) 0.033(3) 0.045(3) 0.010(2) 0.010(2) 0.004(2)
N7 0.048(3) 0.033(3) 0.048(3) 0.007(2) 0.005(3) 0.001(2)
N8 0.046(3) 0.031(3) 0.031(3) 0.008(2) 0.002(2) 0.002(2)
N9 0.021(2) 0.024(2) 0.032(2) 0.0053(18) 0.0109(18) 0.0011(17)
N10 0.024(2) 0.028(2) 0.039(3) 0.000(2) 0.015(2) 0.0029(19)
N11 0.028(2) 0.024(2) 0.038(3) 0.0016(19) 0.015(2) 0.0053(19)
N12 0.028(2) 0.019(2) 0.025(2) -0.0018(17) 0.0080(18) 0.0022(18)
N13 0.029(3) 0.029(2) 0.034(2) 0.000(2) 0.003(2) -0.0004(19)
N14 0.027(2) 0.032(2) 0.034(3) 0.001(2) 0.003(2) 0.003(2)
N15 0.025(2) 0.025(2) 0.030(2) -0.0011(18) 0.0054(19) 0.0040(18)
N16 0.043(3) 0.037(3) 0.032(2) -0.004(2) 0.019(2) -0.007(2)
N17 0.040(3) 0.055(3) 0.040(3) -0.003(3) 0.018(2) -0.003(3)
N18 0.040(3) 0.044(3) 0.041(3) -0.010(2) 0.017(2) -0.011(2)
O1 0.034(2) 0.0247(19) 0.034(2) 0.0051(16) 0.0139(17) 0.0075(16)
O2 0.032(2) 0.0238(19) 0.042(2) -0.0003(16) 0.0086(17) -0.0017(16)
O3 0.032(2) 0.035(2) 0.070(3) 0.006(2) 0.015(2) 0.0016(18)
O4 0.033(3) 0.046(3) 0.104(4) 0.020(3) 0.014(3) -0.001(2)
Cl92 0.0536(10) 0.0381(8) 0.0544(10) -0.0027(7) 0.0163(8) -0.0029(7)
Cl90 0.0654(13) 0.0668(13) 0.0834(15) 0.0159(11) 0.0095(11) 0.0019(10)
Cl91 0.0479(11) 0.1091(18) 0.0628(12) 0.0029(12) 0.0027(9) 0.0040(11)
Cl93 0.0554(13) 0.172(3) 0.0538(12) -0.0116(14) 0.0205(10) -0.0300(15)
Cl95 0.1014(17) 0.0498(11) 0.0826(14) 0.0049(10) 0.0408(13) -0.0049(11)
Cl94 0.091(2) 0.0899(19) 0.193(3) 0.020(2) 0.084(2) 0.0148(15)
C92 0.064(5) 0.043(4) 0.044(4) 0.003(3) 0.021(3) -0.001(3)
C94 0.089(7) 0.055(5) 0.088(6) 0.005(4) 0.036(5) -0.012(4)
C90 0.066(5) 0.082(6) 0.051(4) 0.013(4) 0.001(4) 0.012(4)

loop_
_atom_type_symbol
_atom_type_description
_atom_type_scat_dispersion_real
_atom_type_scat_dispersion_imag
_atom_type_scat_source
C C 0.0033 0.0016 'International Tables Vol C Tables 4.2.6.8 and 6.1.1.4'
H H 0.0000 0.0000 'International Tables Vol C Tables 4.2.6.8 and 6.1.1.4'
N N 0.0061 0.0033 'International Tables Vol C Tables 4.2.6.8 and 6.1.1.4'
O O 0.0106 0.0060 'International Tables Vol C Tables 4.2.6.8 and 6.1.1.4'
Cl Cl 0.1484 0.1585 'International Tables Vol C Tables 4.2.6.8 and 6.1.1.4'

loop_
_geom_angle_atom_site_label_1
_geom_angle_atom_site_label_2
_geom_angle_atom_site_label_3
_geom_angle
N1 C1 C2 122.4(5)
N1 C1 C30 117.3(4)
C2 C1 C30 120.4(5)
C3 C2 C1 119.3(5)
C2 C3 C4 118.9(5)
C5 C4 C3 118.3(5)
N1 C5 C4 123.4(5)
N1 C5 C6 114.5(5)
C4 C5 C6 122.1(5)
O1 C6 C5 114.4(4)
O1 C7 C8 113.2(4)
C13 C8 C9 117.9(5)
C13 C8 C7 121.6(5)
C9 C8 C7 120.4(5)
C10 C9 C8 120.7(5)
C9 C10 C11 120.5(5)
C12 C11 O2 123.8(5)
C12 C11 C10 120.2(5)
O2 C11 C10 116.0(5)
C11 C12 C13 118.8(5)
C8 C13 C12 121.7(5)
O2 C14 C15 108.0(5)
C14 C15 C16 113.0(6)
C15 C16 C17 115.0(5)
O3 C17 C16 109.3(6)
O3 C18 C23 115.8(6)
O3 C18 C19 124.9(6)
C23 C18 C19 119.3(6)
C20 C19 C18 119.5(6)
C19 C20 C21 121.9(6)
C20 C21 C22 118.3(6)
C20 C21 C24 120.7(6)
C22 C21 C24 121.0(6)
C21 C22 C23 121.3(6)
C22 C23 C18 119.6(6)
O4 C24 C21 113.4(5)
O4 C25 C26 108.0(6)
N2 C26 C27 121.2(7)
N2 C26 C25 117.0(6)
C27 C26 C25 121.8(6)
C28 C27 C26 118.7(6)
C27 C28 C29 119.0(5)
C30 C29 C28 119.3(5)
N2 C30 C29 123.1(5)
N2 C30 C1 114.9(5)
C29 C30 C1 121.6(5)
N5 C31 C64 121.5(6)
N5 C31 C32 116.7(5)
C64 C31 C32 121.8(5)
N6 C32 C33 107.5(6)
N6 C32 C31 123.0(5)
C33 C32 C31 129.5(6)
N8 C33 C32 106.0(5)
N8 C34 C35 111.9(5)
C36 C35 C40 118.7(5)
C36 C35 C34 120.6(5)
C40 C35 C34 120.7(5)
C37 C36 C35 121.4(5)
C36 C37 C38 119.9(5)
C37 C38 C39 119.3(5)
C37 C38 C41 119.3(5)
C39 C38 C41 121.3(5)
C38 C39 C40 120.0(5)
C35 C40 C39 120.7(5)
N9 C41 C38 114.7(4)
N9 C42 C43 104.9(4)
N11 C43 C42 108.0(5)
N11 C43 C44 120.2(4)
C42 C43 C44 131.9(5)
N12 C44 C45 123.1(5)
N12 C44 C43 116.5(4)
C45 C44 C43 120.3(5)
C46 C45 C44 118.6(5)
C47 C46 C45 119.4(5)
C46 C47 C48 118.3(5)
N12 C48 C47 124.0(5)
N12 C48 C49 116.5(4)
C47 C48 C49 119.5(5)
C50 C49 N13 107.7(5)
C50 C49 C48 131.6(5)
N13 C49 C48 120.6(4)
N15 C50 C49 105.5(5)
N15 C51 C52 112.1(4)
C53 C52 C57 118.0(5)
C53 C52 C51 121.6(5)
C57 C52 C51 120.2(5)
C54 C53 C52 121.2(5)
C53 C54 C55 121.0(5)
C56 C55 C54 118.6(5)
C56 C55 C58 119.3(5)
C54 C55 C58 122.1(5)
C57 C56 C55 120.4(5)
C56 C57 C52 120.8(5)
N16 C58 C55 113.7(4)
N16 C59 C60 105.0(5)
N18 C60 C59 108.1(5)
N18 C60 C61 122.5(5)
C59 C60 C61 129.0(5)
N5 C61 C62 122.0(6)
N5 C61 C60 115.5(5)
C62 C61 C60 122.5(6)
C63 C62 C61 118.8(6)
C64 C63 C62 119.9(6)
C63 C64 C31 118.9(6)
C5 N1 C1 117.7(4)
C26 N2 C30 117.6(6)
C61 N5 C31 119.0(5)
N7 N6 C32 109.2(5)
N6 N7 N8 107.0(5)
C33 N8 N7 110.3(5)
C33 N8 C34 129.8(5)
N7 N8 C34 119.7(5)
C42 N9 N10 111.1(4)
C42 N9 C41 129.3(4)
N10 N9 C41 119.5(4)
N11 N10 N9 107.3(4)
N10 N11 C43 108.7(4)
C48 N12 C44 116.6(4)
N14 N13 C49 108.6(4)
N13 N14 N15 107.1(4)
C50 N15 N14 111.1(4)
C50 N15 C51 130.4(4)
N14 N15 C51 118.3(4)
C59 N16 N17 110.7(5)
C59 N16 C58 128.9(5)
N17 N16 C58 120.4(5)
N18 N17 N16 106.8(5)
N17 N18 C60 109.4(5)
C6 O1 C7 114.2(4)
C11 O2 C14 117.1(4)
C18 O3 C17 117.3(5)
C25 O4 C24 117.2(6)
Cl93 C92 Cl92 111.7(4)
Cl94 C94 Cl95 112.4(5)
Cl90 C90 Cl91 110.6(4)

loop_
_geom_bond_atom_site_label_1
_geom_bond_atom_site_label_2
_geom_bond_distance
C1 N1 1.355(7)
C1 C2 1.392(8)
C1 C30 1.489(7)
C2 C3 1.382(8)
C3 C4 1.398(8)
C4 C5 1.392(7)
C5 N1 1.342(6)
C5 C6 1.511(7)
C6 O1 1.428(6)
C7 O1 1.435(6)
C7 C8 1.515(7)
C8 C13 1.379(7)
C8 C9 1.406(7)
C9 C10 1.372(8)
C10 C11 1.386(7)
C11 C12 1.376(8)
C11 O2 1.383(6)
C12 C13 1.403(8)
C14 O2 1.436(7)
C14 C15 1.520(8)
C15 C16 1.522(10)
C16 C17 1.523(9)
C17 O3 1.425(8)
C18 O3 1.384(7)
C18 C23 1.392(9)
C18 C19 1.399(9)
C19 C20 1.378(9)
C20 C21 1.378(9)
C21 C22 1.384(10)
C21 C24 1.524(9)
C22 C23 1.386(9)
C24 O4 1.428(8)
C25 O4 1.325(9)
C25 C26 1.528(10)
C26 N2 1.340(8)
C26 C27 1.439(10)
C27 C28 1.367(9)
C28 C29 1.376(8)
C29 C30 1.376(7)
C30 N2 1.354(7)
C31 N5 1.352(7)
C31 C64 1.414(8)
C31 C32 1.456(9)
C32 N6 1.356(8)
C32 C33 1.370(8)
C33 N8 1.326(8)
C34 N8 1.464(8)
C34 C35 1.508(8)
C35 C36 1.383(8)
C35 C40 1.383(8)
C36 C37 1.382(8)
C37 C38 1.389(8)
C38 C39 1.391(7)
C38 C41 1.522(7)
C39 C40 1.394(8)
C41 N9 1.471(7)
C42 N9 1.342(6)
C42 C43 1.374(7)
C43 N11 1.373(6)
C43 C44 1.474(7)
C44 N12 1.351(6)
C44 C45 1.398(7)
C45 C46 1.383(8)
C46 C47 1.375(8)
C47 C48 1.395(7)
C48 N12 1.342(6)
C48 C49 1.480(7)
C49 C50 1.363(7)
C49 N13 1.372(7)
C50 N15 1.333(7)
C51 N15 1.480(7)
C51 C52 1.518(8)
C52 C53 1.385(7)
C52 C57 1.405(7)
C53 C54 1.373(8)
C54 C55 1.393(7)
C55 C56 1.389(8)
C55 C58 1.512(8)
C56 C57 1.387(8)
C58 N16 1.457(8)
C59 N16 1.342(7)
C59 C60 1.381(8)
C60 N18 1.363(8)
C60 C61 1.463(8)
C61 N5 1.347(7)
C61 C62 1.408(8)
C62 C63 1.379(9)
C63 C64 1.376(9)
N6 N7 1.312(7)
N7 N8 1.354(7)
N9 N10 1.348(6)
N10 N11 1.313(6)
N13 N14 1.313(6)
N14 N15 1.342(6)
N16 N17 1.369(7)
N17 N18 1.312(7)
Cl92 C92 1.764(7)
Cl90 C90 1.753(9)
Cl91 C90 1.774(8)
Cl93 C92 1.743(7)
Cl95 C94 1.776(9)
Cl94 C94 1.704(9)
